data_7015486
loop_
_publ_author_name
'Raja, Duraisamy Senthil'
'Paramaguru, Ganesan'
'Bhuvanesh, Nattamai S. P.'
'Reibenspies, Joseph H.'
'Renganathan, Rajalingam'
'Natarajan, Karuppannan'

_publ_section_title
;
 Effect of terminal N-substitution in
 2-oxo-1,2-dihydroquinoline-3-carbaldehyde thiosemicarbazones on the
 mode of coordination, structure, interaction with protein, radical
 scavenging and cytotoxic activity of copper(II) complexes.
;
_journal_issue 17
_journal_name_full 'Dalton transactions (Cambridge, England : 2003)'
_journal_page_first 4548
_journal_page_last 4559
_journal_paper_doi 10.1039/c0dt01657h
_journal_volume 40
_journal_year 2011
_chemical_formula_sum 'C14 H18 Cl2 Cu N4 O2 S'
_chemical_formula_weight 440.82
_chemical_name_systematic
;
?
;
_space_group_IT_number 14
_symmetry_cell_setting monoclinic
_symmetry_space_group_name_Hall '-P 2ybc'
_symmetry_space_group_name_H-M 'P 1 21/c 1'
_atom_sites_solution_hydrogens geom
_atom_sites_solution_primary direct
_atom_sites_solution_secondary difmap
_audit_creation_method SHELXL-97
_cell_angle_alpha 90.00
_cell_angle_beta 102.872(10)
_cell_angle_gamma 90.00
_cell_formula_units_Z 4
_cell_length_a 7.392(6)
_cell_length_b 24.362(19)
_cell_length_c 9.914(8)
_cell_measurement_reflns_used 4552
_cell_measurement_temperature 110(2)
_cell_measurement_theta_max 28.12
_cell_measurement_theta_min 2.27
_cell_volume 1740(2)
_computing_cell_refinement
;
SMART (BRUKER-NONIUS, 2003)
;
_computing_data_collection 'SMART (BRUKER-NONIUS, 2003)'
_computing_data_reduction SAINTplus
_computing_molecular_graphics 'X-SEED (Barbour, 2001)'
_computing_publication_material 'Bruker SHELXTL'
_computing_structure_refinement 'SHELXL-97 (Sheldrick, 2008)'
_computing_structure_solution 'SHELXS-97 (Sheldrick, 2008)'
_diffrn_ambient_temperature 110(2)
_diffrn_measured_fraction_theta_full 0.992
_diffrn_measured_fraction_theta_max 0.992
_diffrn_measurement_device_type 'SMART CCD'
_diffrn_measurement_method 'omega scans'
_diffrn_radiation_monochromator graphite
_diffrn_radiation_source 'fine-focus sealed tube'
_diffrn_radiation_type MoK\a
_diffrn_radiation_wavelength 0.71073
_diffrn_reflns_av_R_equivalents 0.0572
_diffrn_reflns_av_sigmaI/netI 0.0537
_diffrn_reflns_limit_h_max 9
_diffrn_reflns_limit_h_min -9
_diffrn_reflns_limit_k_max 31
_diffrn_reflns_limit_k_min -31
_diffrn_reflns_limit_l_max 12
_diffrn_reflns_limit_l_min -12
_diffrn_reflns_number 13196
_diffrn_reflns_theta_full 27.50
_diffrn_reflns_theta_max 27.50
_diffrn_reflns_theta_min 1.67
_exptl_absorpt_coefficient_mu 1.697
_exptl_absorpt_correction_T_max 0.8762
_exptl_absorpt_correction_T_min 0.5725
_exptl_absorpt_correction_type multi-scan
_exptl_absorpt_process_details 'SADABS; (Sheldrick, 2006)'
_exptl_crystal_colour green
_exptl_crystal_density_diffrn 1.682
_exptl_crystal_density_method 'not measured'
_exptl_crystal_description block
_exptl_crystal_F_000 900
_exptl_crystal_size_max 0.37
_exptl_crystal_size_mid 0.10
_exptl_crystal_size_min 0.08
_refine_diff_density_max 0.434
_refine_diff_density_min -0.421
_refine_diff_density_rms 0.086
_refine_ls_extinction_method none
_refine_ls_goodness_of_fit_ref 1.021
_refine_ls_hydrogen_treatment constr
_refine_ls_matrix_type full
_refine_ls_number_parameters 217
_refine_ls_number_reflns 3980
_refine_ls_number_restraints 0
_refine_ls_restrained_S_all 1.021
_refine_ls_R_factor_all 0.0472
_refine_ls_R_factor_gt 0.0334
_refine_ls_shift/su_max 0.000
_refine_ls_shift/su_mean 0.000
_refine_ls_structure_factor_coef Fsqd
_refine_ls_weighting_details 'calc w=1/[\s^2^(Fo^2^)+(0.0363P)^2^+0.2371P] where P=(Fo^2^+2Fc^2^)/3'
_refine_ls_weighting_scheme calc
_refine_ls_wR_factor_gt 0.0799
_refine_ls_wR_factor_ref 0.0853
_reflns_number_gt 3197
_reflns_number_total 3980
_reflns_threshold_expression >2sigma(I)
_cod_data_source_file c0dt01657h.txt
_cod_data_source_block knb
_cod_depositor_comments
;
The following automatic conversions were performed:
'_symmetry_cell_setting' value 'Monoclinic' changed to 'monoclinic'
according to '/home/saulius/struct/CIF-dictionaries/cif_core.dic'
dictionary named 'cif_core.dic' version 2.4.1 from 2010-06-29.

Automatic conversion script
Id: cif_fix_enum 1555 2011-01-17 13:19:09Z saulius 
;
_cod_original_sg_symbol_H-M P2(1)/c
_cod_database_code 7015486

loop_
_symmetry_equiv_pos_as_xyz
'x, y, z'
'-x, y+1/2, -z+1/2'
'-x, -y, -z'
'x, -y-1/2, z-1/2'

loop_
_atom_site_label
_atom_site_type_symbol
_atom_site_fract_x
_atom_site_fract_y
_atom_site_fract_z
_atom_site_U_iso_or_equiv
_atom_site_adp_type
_atom_site_occupancy
_atom_site_symmetry_multiplicity
_atom_site_calc_flag
_atom_site_refinement_flags
_atom_site_disorder_assembly
_atom_site_disorder_group
Cu1 Cu 0.19911(4) 0.360124(10) 0.33652(3) 0.01416(9) Uani 1 1 d . . .
S1 S 0.33592(8) 0.42488(2) 0.49022(6) 0.01618(13) Uani 1 1 d . . .
Cl1 Cl 0.09314(9) 0.42182(2) 0.17247(6) 0.02162(15) Uani 1 1 d . . .
Cl2 Cl 0.65363(7) 0.22486(2) 0.38054(6) 0.01750(14) Uani 1 1 d . . .
C1 C 0.2618(3) 0.25326(9) 0.4849(2) 0.0147(5) Uani 1 1 d . . .
H1A H 0.3205 0.2324 0.5635 0.018 Uiso 1 1 calc R . .
C2 C 0.1475(3) 0.22425(9) 0.3697(2) 0.0145(5) Uani 1 1 d . . .
C3 C 0.0418(3) 0.25262(9) 0.2489(2) 0.0147(5) Uani 1 1 d . . .
C4 C -0.0594(3) 0.16434(9) 0.1461(2) 0.0141(4) Uani 1 1 d . . .
C5 C 0.0372(3) 0.13640(9) 0.2650(2) 0.0155(5) Uani 1 1 d . . .
C6 C 0.1382(3) 0.16811(9) 0.3772(2) 0.0164(5) Uani 1 1 d . . .
H6A H 0.2008 0.1500 0.4593 0.020 Uiso 1 1 calc R . .
C7 C -0.1544(3) 0.13517(9) 0.0295(3) 0.0186(5) Uani 1 1 d . . .
H7A H -0.2202 0.1542 -0.0501 0.022 Uiso 1 1 calc R . .
C8 C -0.1510(3) 0.07852(9) 0.0321(3) 0.0192(5) Uani 1 1 d . . .
H8A H -0.2141 0.0586 -0.0468 0.023 Uiso 1 1 calc R . .
C9 C -0.0550(3) 0.04986(9) 0.1500(3) 0.0195(5) Uani 1 1 d . . .
H9A H -0.0532 0.0109 0.1500 0.023 Uiso 1 1 calc R . .
C10 C 0.0358(3) 0.07830(9) 0.2646(2) 0.0174(5) Uani 1 1 d . . .
H10A H 0.0983 0.0588 0.3445 0.021 Uiso 1 1 calc R . .
C11 C 0.4264(3) 0.38123(9) 0.6226(2) 0.0145(5) Uani 1 1 d . . .
C12 C 0.5527(3) 0.45664(9) 0.7809(2) 0.0171(5) Uani 1 1 d . . .
H12A H 0.4320 0.4754 0.7724 0.021 Uiso 1 1 calc R . .
H12B H 0.6196 0.4745 0.7167 0.021 Uiso 1 1 calc R . .
C13 C 0.6654(3) 0.46162(10) 0.9278(2) 0.0229(5) Uani 1 1 d . . .
H13A H 0.6856 0.5005 0.9519 0.034 Uiso 1 1 d R . .
H13B H 0.7854 0.4434 0.9355 0.034 Uiso 1 1 d R . .
H13C H 0.5981 0.4442 0.9912 0.034 Uiso 1 1 d R . .
C15 C 0.5580(3) 0.36460(10) 0.1786(3) 0.0237(6) Uani 1 1 d . . .
H15A H 0.6870 0.3548 0.2058 0.036 Uiso 1 1 d R . .
H15B H 0.5518 0.4013 0.2127 0.036 Uiso 1 1 d R . .
H15C H 0.5095 0.3641 0.0803 0.036 Uiso 1 1 d R . .
N1 N 0.2895(2) 0.30559(7) 0.48811(18) 0.0127(4) Uani 1 1 d . . .
N2 N 0.4034(3) 0.32626(7) 0.60705(19) 0.0163(4) Uani 1 1 d . . .
H2N H 0.4635 0.3048 0.6766 0.020 Uiso 1 1 d R . .
N3 N -0.0558(3) 0.22099(7) 0.14572(19) 0.0140(4) Uani 1 1 d . . .
H3N H -0.1223 0.2378 0.0764 0.017 Uiso 1 1 d R . .
N4 N 0.5216(3) 0.39832(7) 0.74420(19) 0.0166(4) Uani 1 1 d . . .
H4N H 0.5767 0.3728 0.8054 0.020 Uiso 1 1 d R . .
O1 O 0.0328(2) 0.30380(6) 0.23242(16) 0.0182(4) Uani 1 1 d . . .
O2 O 0.4507(2) 0.32860(6) 0.24432(16) 0.0187(4) Uani 1 1 d . . .
H2O H 0.5137 0.3018 0.2848 0.022 Uiso 1 1 d R . .

loop_
_atom_site_aniso_label
_atom_site_aniso_U_11
_atom_site_aniso_U_22
_atom_site_aniso_U_33
_atom_site_aniso_U_23
_atom_site_aniso_U_13
_atom_site_aniso_U_12
Cu1 0.01602(16) 0.01198(15) 0.01311(16) 0.00144(10) 0.00034(11) 0.00034(10)
S1 0.0184(3) 0.0133(3) 0.0151(3) 0.0012(2) 0.0000(2) 0.0013(2)
Cl1 0.0305(3) 0.0135(3) 0.0170(3) 0.0031(2) -0.0030(2) 0.0010(2)
Cl2 0.0163(3) 0.0164(3) 0.0184(3) -0.0020(2) 0.0007(2) -0.0001(2)
C1 0.0130(11) 0.0165(11) 0.0146(11) 0.0028(8) 0.0032(9) 0.0016(9)
C2 0.0131(11) 0.0175(11) 0.0129(11) 0.0020(8) 0.0029(9) -0.0016(9)
C3 0.0118(11) 0.0170(11) 0.0154(11) 0.0005(8) 0.0031(9) -0.0003(9)
C4 0.0098(10) 0.0144(11) 0.0186(12) 0.0016(8) 0.0044(9) -0.0006(9)
C5 0.0128(11) 0.0170(11) 0.0179(12) 0.0016(8) 0.0063(9) 0.0006(9)
C6 0.0144(11) 0.0172(11) 0.0180(12) 0.0036(9) 0.0041(9) 0.0013(9)
C7 0.0167(12) 0.0212(12) 0.0172(12) 0.0006(9) 0.0026(10) -0.0001(9)
C8 0.0154(12) 0.0200(12) 0.0227(13) -0.0034(9) 0.0051(10) -0.0033(9)
C9 0.0200(12) 0.0145(11) 0.0237(13) 0.0001(9) 0.0046(10) -0.0024(9)
C10 0.0155(12) 0.0146(11) 0.0226(13) 0.0041(9) 0.0050(10) -0.0007(9)
C11 0.0106(11) 0.0173(11) 0.0164(12) 0.0003(9) 0.0045(9) 0.0023(9)
C12 0.0160(12) 0.0162(11) 0.0177(12) -0.0012(9) 0.0007(9) -0.0002(9)
C13 0.0284(14) 0.0214(12) 0.0180(12) -0.0007(9) 0.0029(11) -0.0056(10)
C15 0.0237(13) 0.0253(13) 0.0217(13) 0.0008(10) 0.0042(11) -0.0057(10)
N1 0.0116(9) 0.0143(9) 0.0119(9) -0.0007(7) 0.0019(7) 0.0004(7)
N2 0.0182(10) 0.0154(9) 0.0131(10) 0.0010(7) -0.0013(8) 0.0009(8)
N3 0.0118(9) 0.0148(9) 0.0147(9) 0.0029(7) 0.0013(8) 0.0007(7)
N4 0.0191(10) 0.0141(9) 0.0151(10) 0.0012(7) 0.0005(8) 0.0016(8)
O1 0.0181(9) 0.0128(8) 0.0204(9) 0.0025(6) -0.0029(7) -0.0010(6)
O2 0.0202(9) 0.0168(8) 0.0202(9) 0.0036(6) 0.0066(7) 0.0016(7)

loop_
_atom_type_symbol
_atom_type_description
_atom_type_scat_dispersion_real
_atom_type_scat_dispersion_imag
_atom_type_scat_source
C C 0.0033 0.0016 'International Tables Vol C Tables 4.2.6.8 and 6.1.1.4'
H H 0.0000 0.0000 'International Tables Vol C Tables 4.2.6.8 and 6.1.1.4'
N N 0.0061 0.0033 'International Tables Vol C Tables 4.2.6.8 and 6.1.1.4'
O O 0.0106 0.0060 'International Tables Vol C Tables 4.2.6.8 and 6.1.1.4'
S S 0.1246 0.1234 'International Tables Vol C Tables 4.2.6.8 and 6.1.1.4'
Cl Cl 0.1484 0.1585 'International Tables Vol C Tables 4.2.6.8 and 6.1.1.4'
Cu Cu 0.3201 1.2651 'International Tables Vol C Tables 4.2.6.8 and 6.1.1.4'

loop_
_geom_angle_atom_site_label_1
_geom_angle_atom_site_label_2
_geom_angle_atom_site_label_3
_geom_angle
_geom_angle_site_symmetry_1
_geom_angle_site_symmetry_3
_geom_angle_publ_flag
O1 Cu1 N1 89.77(8) . . ?
O1 Cu1 Cl1 90.61(7) . . ?
N1 Cu1 Cl1 178.17(6) . . ?
O1 Cu1 S1 165.33(5) . . ?
N1 Cu1 S1 86.17(8) . . ?
Cl1 Cu1 S1 93.03(6) . . ?
O1 Cu1 O2 91.36(8) . . ?
N1 Cu1 O2 85.15(8) . . ?
Cl1 Cu1 O2 96.63(6) . . ?
S1 Cu1 O2 102.31(6) . . ?
C11 S1 Cu1 97.07(10) . . ?
N1 C1 C2 124.4(2) . . ?
C6 C2 C1 118.2(2) . . ?
C6 C2 C3 119.7(2) . . ?
C1 C2 C3 122.1(2) . . ?
O1 C3 N3 117.5(2) . . ?
O1 C3 C2 125.7(2) . . ?
N3 C3 C2 116.8(2) . . ?
N3 C4 C7 120.7(2) . . ?
N3 C4 C5 118.6(2) . . ?
C7 C4 C5 120.7(2) . . ?
C4 C5 C10 118.6(2) . . ?
C4 C5 C6 118.1(2) . . ?
C10 C5 C6 123.2(2) . . ?
C2 C6 C5 121.5(2) . . ?
C8 C7 C4 119.1(2) . . ?
C7 C8 C9 120.9(2) . . ?
C10 C9 C8 120.0(2) . . ?
C9 C10 C5 120.6(2) . . ?
N4 C11 N2 116.35(19) . . ?
N4 C11 S1 122.94(18) . . ?
N2 C11 S1 120.72(17) . . ?
N4 C12 C13 109.74(18) . . ?
C1 N1 N2 116.37(18) . . ?
C1 N1 Cu1 127.68(16) . . ?
N2 N1 Cu1 115.84(14) . . ?
C11 N2 N1 119.66(18) . . ?
C3 N3 C4 125.05(19) . . ?
C11 N4 C12 123.53(19) . . ?
C3 O1 Cu1 127.79(15) . . ?
C15 O2 Cu1 122.50(15) . . ?

loop_
_geom_bond_atom_site_label_1
_geom_bond_atom_site_label_2
_geom_bond_distance
_geom_bond_site_symmetry_2
_geom_bond_publ_flag
Cu1 O1 1.9732(18) . ?
Cu1 N1 2.006(2) . ?
Cu1 Cl1 2.2249(13) . ?
Cu1 S1 2.2687(13) . ?
Cu1 O2 2.375(2) . ?
S1 C11 1.706(2) . ?
C1 N1 1.290(3) . ?
C1 C2 1.445(3) . ?
C2 C6 1.372(3) . ?
C2 C3 1.451(3) . ?
C3 O1 1.257(3) . ?
C3 N3 1.354(3) . ?
C4 N3 1.380(3) . ?
C4 C7 1.404(3) . ?
C4 C5 1.410(3) . ?
C5 C10 1.415(3) . ?
C5 C6 1.422(3) . ?
C7 C8 1.380(3) . ?
C8 C9 1.410(3) . ?
C9 C10 1.372(3) . ?
C11 N4 1.320(3) . ?
C11 N2 1.354(3) . ?
C12 N4 1.472(3) . ?
C12 C13 1.513(3) . ?
C15 O2 1.433(3) . ?
N1 N2 1.382(3) . ?

loop_
_geom_torsion_atom_site_label_1
_geom_torsion_atom_site_label_2
_geom_torsion_atom_site_label_3
_geom_torsion_atom_site_label_4
_geom_torsion
_geom_torsion_site_symmetry_1
_geom_torsion_site_symmetry_2
_geom_torsion_site_symmetry_3
_geom_torsion_site_symmetry_4
_geom_torsion_publ_flag
O1 Cu1 S1 C11 76.6(2) . . . . ?
N1 Cu1 S1 C11 2.38(9) . . . . ?
Cl1 Cu1 S1 C11 -179.27(8) . . . . ?
O2 Cu1 S1 C11 -81.80(9) . . . . ?
N1 C1 C2 C6 176.5(2) . . . . ?
N1 C1 C2 C3 -4.3(4) . . . . ?
C6 C2 C3 O1 176.9(2) . . . . ?
C1 C2 C3 O1 -2.2(4) . . . . ?
C6 C2 C3 N3 -2.8(3) . . . . ?
C1 C2 C3 N3 178.1(2) . . . . ?
N3 C4 C5 C10 -179.1(2) . . . . ?
C7 C4 C5 C10 -0.3(3) . . . . ?
N3 C4 C5 C6 -1.8(3) . . . . ?
C7 C4 C5 C6 177.0(2) . . . . ?
C1 C2 C6 C5 -176.4(2) . . . . ?
C3 C2 C6 C5 4.4(3) . . . . ?
C4 C5 C6 C2 -2.1(3) . . . . ?
C10 C5 C6 C2 175.1(2) . . . . ?
N3 C4 C7 C8 178.2(2) . . . . ?
C5 C4 C7 C8 -0.5(4) . . . . ?
C4 C7 C8 C9 0.5(4) . . . . ?
C7 C8 C9 C10 0.4(4) . . . . ?
C8 C9 C10 C5 -1.2(4) . . . . ?
C4 C5 C10 C9 1.1(3) . . . . ?
C6 C5 C10 C9 -176.0(2) . . . . ?
Cu1 S1 C11 N4 -178.68(18) . . . . ?
Cu1 S1 C11 N2 1.40(19) . . . . ?
C2 C1 N1 N2 -179.92(19) . . . . ?
C2 C1 N1 Cu1 -3.9(3) . . . . ?
O1 Cu1 N1 C1 11.9(2) . . . . ?
Cl1 Cu1 N1 C1 113.8(17) . . . . ?
S1 Cu1 N1 C1 177.79(19) . . . . ?
O2 Cu1 N1 C1 -79.5(2) . . . . ?
O1 Cu1 N1 N2 -172.04(15) . . . . ?
Cl1 Cu1 N1 N2 -70.2(18) . . . . ?
S1 Cu1 N1 N2 -6.15(14) . . . . ?
O2 Cu1 N1 N2 96.57(15) . . . . ?
N4 C11 N2 N1 173.34(18) . . . . ?
S1 C11 N2 N1 -6.7(3) . . . . ?
C1 N1 N2 C11 -174.5(2) . . . . ?
Cu1 N1 N2 C11 8.9(3) . . . . ?
O1 C3 N3 C4 179.1(2) . . . . ?
C2 C3 N3 C4 -1.2(3) . . . . ?
C7 C4 N3 C3 -175.3(2) . . . . ?
C5 C4 N3 C3 3.5(3) . . . . ?
N2 C11 N4 C12 -177.2(2) . . . . ?
S1 C11 N4 C12 2.9(3) . . . . ?
C13 C12 N4 C11 179.6(2) . . . . ?
N3 C3 O1 Cu1 -163.82(14) . . . . ?
C2 C3 O1 Cu1 16.4(3) . . . . ?
N1 Cu1 O1 C3 -18.11(19) . . . . ?
Cl1 Cu1 O1 C3 163.69(19) . . . . ?
S1 Cu1 O1 C3 -91.9(3) . . . . ?
O2 Cu1 O1 C3 67.0(2) . . . . ?
O1 Cu1 O2 C15 127.95(16) . . . . ?
N1 Cu1 O2 C15 -142.40(17) . . . . ?
Cl1 Cu1 O2 C15 37.18(16) . . . . ?
S1 Cu1 O2 C15 -57.40(16) . . . . ?
